data_1100596
loop_
_publ_author_name
'Elschenbroich, Christoph'
'Schiemann, Olav'
'Burghaus, Olaf'
'Harms, Klaus'
'Pebler, J\"urgen'

_publ_section_title
;
 [5-5]Bitrovacene,
 (\m-\h^5^:\h^5^-Fulvalenediyl)bis[(\h^7^-cycloheptatrienyl)vanadium]:
 Synthesis, Structure, and Intermetallic Communication
;
_journal_coden_ASTM ORGND7
_journal_issue 17
_journal_name_full Organometallics
_journal_page_first 3273
_journal_page_last 3277
_journal_paper_doi 10.1021/om9902232
_journal_volume 18
_journal_year 1999
_chemical_formula_sum 'C18 H16 V'
_space_group_IT_number 4
_symmetry_cell_setting monoclinic
_symmetry_space_group_name_Hall 'P 2yb'
_symmetry_space_group_name_H-M 'P 1 21 1'
_cell_angle_alpha 90
_cell_angle_beta 97.53(3)
_cell_angle_gamma 90
_cell_formula_units_Z 4
_cell_length_a 10.768(3)
_cell_length_b 7.851(2)
_cell_length_c 16.189(6)
_cod_original_sg_symbol_H-M 'P 21'
_cod_original_formula_sum 'C18 H16 V1'
_cod_database_code 1100596

loop_
_symmetry_equiv_pos_site_id
_symmetry_equiv_pos_as_xyz
1 x,y,z
2 -x,1/2+y,-z

loop_
_atom_site_label
_atom_site_type_symbol
_atom_site_fract_x
_atom_site_fract_y
_atom_site_fract_z
V1 V 0.07166(13) 0.1996(2) 0.82462(11)
C1 C 0.1630(9) -0.0169(13) 0.7593(6)
C2 C 0.2523(9) 0.1184(14) 0.7826(7)
C3 C 0.2727(10) 0.1335(16) 0.8695(9)
C4 C 0.1975(11) 0.0163(15) 0.9035(8)
C5 C 0.1281(10) -0.0759(15) 0.8381(7)
C6 C 0.1213(10) -0.0844(14) 0.6750(7)
C7 C 0.0111(10) -0.1781(14) 0.6585(8)
C8 C -0.0225(12) -0.2538(13) 0.5810(8)
C9 C 0.0505(15) -0.2426(15) 0.5157(9)
C10 C 0.1565(13) -0.1494(19) 0.5321(9)
C11 C 0.1944(11) -0.0702(16) 0.6106(8)
C12 C 0.0672(8) 0.4653(11) 0.7878(7)
C13 C 0.066(1) 0.4560(13) 0.8752(8)
C14 C -0.0066(10) 0.3497(16) 0.9185(8)
C15 C -0.0941(9) 0.2233(18) 0.8880(7)
C16 C -0.1298(8) 0.1785(16) 0.8030(8)
C17 C -0.0901(9) 0.2410(14) 0.7283(7)
C18 C -0.0017(9) 0.3702(12) 0.7234(7)
V2 V 0.58493(13) -0.3000(2) 0.82782(10)
C19 C 0.4602(9) -0.5159(12) 0.7738(7)
C20 C 0.3869(10) -0.3825(15) 0.8031(9)
C21 C 0.4212(11) -0.3748(18) 0.8925(9)
C22 C 0.5165(11) -0.4867(15) 0.9180(8)
C23 C 0.5433(11) -0.5739(15) 0.8436(8)
C24 C 0.4535(10) -0.5768(14) 0.6846(7)
C25 C 0.5456(13) -0.6826(15) 0.6611(8)
C26 C 0.5397(19) -0.7541(19) 0.5825(10)
C27 C 0.441(3) -0.724(2) 0.5275(13)
C28 C 0.3444(19) -0.618(3) 0.5441(12)
C29 C 0.3495(13) -0.5452(18) 0.6245(9)
C30 C 0.5998(9) -0.1365(14) 0.7188(7)
C31 C 0.5636(9) -0.0386(13) 0.7847(7)
C32 C 0.6119(13) -0.0426(15) 0.8707(10)
C33 C 0.7090(13) -0.1412(17) 0.9125(8)
C34 C 0.7815(10) -0.2644(15) 0.8776(9)
C35 C 0.7740(9) -0.3189(17) 0.7948(9)
C36 C 0.6945(9) -0.2642(13) 0.7238(7)
H1 H 0.29100 0.18640 0.74470
H2 H 0.32870 0.21110 0.90000
H3 H 0.19330 0.00060 0.96120
H4 H 0.06840 -0.16230 0.84470
H5 H -0.04180 -0.19070 0.70070
H6 H -0.09870 -0.31610 0.57200
H7 H 0.02720 -0.29670 0.46350
H8 H 0.20820 -0.13620 0.48930
H9 H 0.27030 -0.00710 0.61900
H10 H 0.12350 0.54680 0.77020
H11 H 0.12110 0.53120 0.90810
H12 H 0.00450 0.36450 0.97730
H13 H -0.13300 0.16200 0.92820
H14 H -0.19120 0.09100 0.79470
H15 H -0.12590 0.19010 0.67750
H16 H 0.01300 0.40310 0.66860
H17 H 0.32730 -0.31280 0.77040
H18 H 0.38300 -0.30190 0.92870
H19 H 0.55660 -0.50360 0.97330
H20 H 0.60680 -0.65730 0.84170
H21 H 0.61610 -0.70760 0.70090
H22 H 0.60600 -0.82370 0.56820
H23 H 0.43630 -0.77660 0.47430
H24 H 0.27590 -0.59510 0.50240
H25 H 0.28290 -0.47520 0.63780
H26 H 0.55610 -0.11480 0.66500
H27 H 0.49800 0.04090 0.76950
H28 H 0.57250 0.03280 0.90500
H29 H 0.72800 -0.12280 0.97080
H30 H 0.84430 -0.31800 0.91550
H31 H 0.83140 -0.40630 0.78510
H32 H 0.70540 -0.31920 0.67290

loop_
_atom_type_symbol
_atom_type_radius_bond
C 0.68
H 0.23
V 1.33
